data_2105785
loop_
_publ_author_name
'Madusanka, Nadeesh'
'Eddleston, Mark D.'
'Arhangelskis, Mihails'
'Jones, William'

_publ_section_title
;
 Polymorphs, hydrates and solvates of a co-crystal of caffeine with
 anthranilic acid
;
_journal_issue 1
_journal_name_full 'Acta Crystallographica Section B'
_journal_page_first 72
_journal_page_last 80
_journal_paper_doi 10.1107/S2052520613033167
_journal_volume 70
_journal_year 2014
_chemical_formula_moiety 'C8 H10 N4 O2, C7 H7 N O2, C7 H8'
_chemical_formula_sum 'C22 H25 N5 O4'
_chemical_formula_weight 423.47
_chemical_name_common 'caffeine:anthranilic acid mono toluene'
_space_group_IT_number 2
_symmetry_cell_setting triclinic
_symmetry_space_group_name_Hall '-P 1'
_symmetry_space_group_name_H-M 'P -1'
_atom_sites_solution_hydrogens geom
_atom_sites_solution_primary direct
_atom_sites_solution_secondary difmap
_audit_creation_method SHELXL-97
_cell_angle_alpha 87.100(2)
_cell_angle_beta 88.572(2)
_cell_angle_gamma 86.065(2)
_cell_formula_units_Z 4
_cell_length_a 6.7113(3)
_cell_length_b 13.5803(6)
_cell_length_c 23.579(2)
_cell_measurement_reflns_used 14929
_cell_measurement_temperature 180(2)
_cell_measurement_theta_max 22.46
_cell_measurement_theta_min 1.00
_cell_volume 2140.7(2)
_computing_cell_refinement 'HKL Scalepack (Otwinowski & Minor, 1997)'
_computing_data_collection 'Collect (Nonius, 1998)'
_computing_data_reduction
;
 HKL Denzo and Scalepack (Otwinowski & Minor, 1997)
;
_computing_publication_material SHELXL-97
_computing_structure_refinement 'SHELXL-97 (Sheldrick, 2008)'
_computing_structure_solution 'SIR-92 (Altomare et al., 1994)'
_diffrn_ambient_temperature 180(2)
_diffrn_measured_fraction_theta_full 0.933
_diffrn_measured_fraction_theta_max 0.933
_diffrn_measurement_device_type 'Nonius Kappa CCD'
_diffrn_measurement_method 'Thin slice \w and \f scans'
_diffrn_radiation_source 'fine-focus sealed tube'
_diffrn_radiation_type MoK\a
_diffrn_radiation_wavelength 0.71073
_diffrn_reflns_av_R_equivalents 0.0822
_diffrn_reflns_av_sigmaI/netI 0.0886
_diffrn_reflns_limit_h_max 7
_diffrn_reflns_limit_h_min -7
_diffrn_reflns_limit_k_max 14
_diffrn_reflns_limit_k_min -14
_diffrn_reflns_limit_l_max 25
_diffrn_reflns_limit_l_min -24
_diffrn_reflns_number 11209
_diffrn_reflns_theta_full 22.38
_diffrn_reflns_theta_max 22.38
_diffrn_reflns_theta_min 3.53
_exptl_absorpt_coefficient_mu 0.093
_exptl_absorpt_correction_T_max 1.000
_exptl_absorpt_correction_T_min 0.740
_exptl_absorpt_correction_type multi-scan
_exptl_absorpt_process_details 'SORTAV (Blessing, 1995)'
_exptl_crystal_colour colourless
_exptl_crystal_density_diffrn 1.314
_exptl_crystal_density_method 'not measured'
_exptl_crystal_description block
_exptl_crystal_F_000 896
_exptl_crystal_size_max 0.46
_exptl_crystal_size_mid 0.12
_exptl_crystal_size_min 0.05
_refine_diff_density_max 0.890
_refine_diff_density_min -0.438
_refine_diff_density_rms 0.137
_refine_ls_extinction_method none
_refine_ls_goodness_of_fit_ref 1.357
_refine_ls_hydrogen_treatment constr
_refine_ls_matrix_type full
_refine_ls_number_parameters 543
_refine_ls_number_reflns 5163
_refine_ls_number_restraints 0
_refine_ls_restrained_S_all 1.357
_refine_ls_R_factor_all 0.1682
_refine_ls_R_factor_gt 0.1329
_refine_ls_shift/su_max 0.000
_refine_ls_shift/su_mean 0.000
_refine_ls_structure_factor_coef Fsqd
_refine_ls_weighting_details 'calc w=1/[\s^2^(Fo^2^)+(0.2000P)^2^] where P=(Fo^2^+2Fc^2^)/3'
_refine_ls_weighting_scheme calc
_refine_ls_wR_factor_gt 0.3294
_refine_ls_wR_factor_ref 0.3598
_reflns_number_gt 3560
_reflns_number_total 5163
_reflns_threshold_expression I>2\s(I)
_cod_data_source_file bi5010sup1.cif
_cod_data_source_block Toluene_Monosolvate
_cod_original_sg_symbol_H-M P-1
_cod_database_code 2105785
_cod_database_fobs_code 2105785
_publcif_datablock.id {8840dcb6-a612-4079-b351-7faf36a1d6e9}

loop_
_symmetry_equiv_pos_as_xyz
'x, y, z'
'-x, -y, -z'

loop_
_atom_site_label
_atom_site_type_symbol
_atom_site_fract_x
_atom_site_fract_y
_atom_site_fract_z
_atom_site_U_iso_or_equiv
_atom_site_adp_type
_atom_site_occupancy
_atom_site_symmetry_multiplicity
_atom_site_calc_flag
_atom_site_refinement_flags
C1 C 0.7785(9) 0.5952(5) -0.0439(3) 0.0402(16) Uani 1 1 d .
N1 N 0.8047(8) 0.6757(4) -0.1607(2) 0.0448(14) Uani 1 1 d .
H1A H 0.7995 0.6114 -0.1548 0.054 Uiso 1 1 calc R
H1B H 0.8108 0.7015 -0.1957 0.054 Uiso 1 1 calc R
O1 O 0.7746(7) 0.5311(3) -0.07865(19) 0.0492(12) Uani 1 1 d .
C2 C 0.7936(8) 0.7014(4) -0.0590(2) 0.0359(16) Uani 1 1 d .
O2 O 0.7678(6) 0.5743(3) 0.01134(19) 0.0497(12) Uani 1 1 d .
H2X H 0.7501 0.5140 0.0173 0.060 Uiso 1 1 calc R
C3 C 0.8031(9) 0.7356(5) -0.1155(3) 0.0400(16) Uani 1 1 d .
C4 C 0.8135(9) 0.8384(5) -0.1278(3) 0.0443(17) Uani 1 1 d .
H4 H 0.8226 0.8629 -0.1662 0.053 Uiso 1 1 calc R
C5 C 0.8106(10) 0.9027(5) -0.0848(3) 0.0541(19) Uani 1 1 d .
H5 H 0.8166 0.9716 -0.0934 0.065 Uiso 1 1 calc R
C6 C 0.7990(10) 0.8670(5) -0.0283(3) 0.0485(17) Uani 1 1 d .
H6 H 0.7963 0.9115 0.0016 0.058 Uiso 1 1 calc R
C7 C 0.7916(9) 0.7692(4) -0.0160(3) 0.0387(16) Uani 1 1 d .
H7 H 0.7850 0.7457 0.0226 0.046 Uiso 1 1 calc R
N2 N 0.3084(7) 0.8156(4) 0.6573(2) 0.0486(15) Uani 1 1 d .
H2A H 0.2897 0.8802 0.6522 0.058 Uiso 1 1 calc R
H2B H 0.3160 0.7883 0.6919 0.058 Uiso 1 1 calc R
O3 O 0.2801(6) 0.9282(3) 0.48698(18) 0.0419(11) Uani 1 1 d .
H3X H 0.2558 0.9896 0.4825 0.050 Uiso 1 1 calc R
O4 O 0.2654(6) 0.9657(3) 0.57836(19) 0.0475(12) Uani 1 1 d .
C8 C 0.2840(8) 0.9031(5) 0.5415(3) 0.0358(16) Uani 1 1 d .
C9 C 0.3151(8) 0.7964(4) 0.5554(3) 0.0299(14) Uani 1 1 d .
C10 C 0.3254(8) 0.7589(5) 0.6124(3) 0.0371(16) Uani 1 1 d .
C11 C 0.3521(8) 0.6541(5) 0.6214(3) 0.0434(17) Uani 1 1 d .
H11 H 0.3596 0.6266 0.6592 0.052 Uiso 1 1 calc R
C12 C 0.3670(9) 0.5926(5) 0.5779(3) 0.0479(18) Uani 1 1 d .
H12 H 0.3852 0.5233 0.5857 0.057 Uiso 1 1 calc R
C13 C 0.3560(9) 0.6299(5) 0.5213(3) 0.0448(17) Uani 1 1 d .
H13 H 0.3645 0.5866 0.4908 0.054 Uiso 1 1 calc R
C14 C 0.3327(8) 0.7299(4) 0.5111(3) 0.0363(15) Uani 1 1 d .
H14 H 0.3281 0.7556 0.4729 0.044 Uiso 1 1 calc R
N3 N 0.6942(7) 0.3458(4) 0.1368(2) 0.0420(14) Uani 1 1 d .
N4 N 0.7069(7) 0.2260(4) 0.0075(2) 0.0423(14) Uani 1 1 d .
N5 N 0.7132(8) 0.3809(4) 0.0342(2) 0.0439(14) Uani 1 1 d .
O5 O 0.6905(7) 0.0543(3) 0.0979(2) 0.0536(13) Uani 1 1 d .
O6 O 0.6786(7) 0.2933(3) 0.22845(19) 0.0533(13) Uani 1 1 d .
C15 C 0.6908(9) 0.1432(5) 0.1070(3) 0.0450(17) Uani 1 1 d .
N3' N 0.6797(8) 0.1759(4) 0.1625(2) 0.0436(14) Uani 1 1 d .
C17 C 0.6855(9) 0.2732(5) 0.1785(3) 0.0430(17) Uani 1 1 d .
C18 C 0.7025(9) 0.3182(5) 0.0804(3) 0.0401(16) Uani 1 1 d .
C19 C 0.7001(9) 0.2230(5) 0.0661(3) 0.0382(16) Uani 1 1 d .
C20 C 0.7144(9) 0.3210(5) -0.0092(3) 0.0474(18) Uani 1 1 d .
H20 H 0.7201 0.3438 -0.0479 0.057 Uiso 1 1 calc R
C21 C 0.6978(11) 0.4485(5) 0.1487(3) 0.0558(19) Uani 1 1 d .
H21A H 0.6754 0.4563 0.1895 0.084 Uiso 1 1 calc R
H21B H 0.5923 0.4869 0.1276 0.084 Uiso 1 1 calc R
H21C H 0.8280 0.4723 0.1372 0.084 Uiso 1 1 calc R
C22 C 0.7073(11) 0.1430(5) -0.0292(3) 0.0547(19) Uani 1 1 d .
H22A H 0.7065 0.1676 -0.0690 0.082 Uiso 1 1 calc R
H22B H 0.5882 0.1065 -0.0209 0.082 Uiso 1 1 calc R
H22C H 0.8273 0.0991 -0.0226 0.082 Uiso 1 1 calc R
C23 C 0.6684(13) 0.1018(5) 0.2102(3) 0.064(2) Uani 1 1 d .
H23A H 0.7862 0.1036 0.2338 0.097 Uiso 1 1 calc R
H23B H 0.6642 0.0359 0.1954 0.097 Uiso 1 1 calc R
H23C H 0.5474 0.1168 0.2331 0.097 Uiso 1 1 calc R
N6 N 0.1936(7) 0.1640(4) 0.3669(2) 0.0341(12) Uani 1 1 d .
N7 N 0.1638(7) 0.2806(4) 0.4964(2) 0.0337(13) Uani 1 1 d .
O7 O 0.1279(6) 0.4552(3) 0.40698(18) 0.0454(12) Uani 1 1 d .
N8 N 0.2044(6) 0.1257(4) 0.4684(2) 0.0340(13) Uani 1 1 d .
O8 O 0.1799(6) 0.2184(3) 0.27458(19) 0.0491(12) Uani 1 1 d .
C24 C 0.1442(8) 0.3665(5) 0.3970(3) 0.0355(15) Uani 1 1 d .
N6' N 0.1459(7) 0.3340(4) 0.3412(2) 0.0385(13) Uani 1 1 d .
C26 C 0.1732(9) 0.2367(5) 0.3254(3) 0.0365(15) Uani 1 1 d .
C27 C 0.1867(8) 0.1899(4) 0.4227(3) 0.0313(15) Uani 1 1 d .
C28 C 0.1632(8) 0.2854(4) 0.4380(2) 0.0282(14) Uani 1 1 d .
C29 C 0.1870(8) 0.1845(5) 0.5122(3) 0.0368(16) Uani 1 1 d .
H29 H 0.1908 0.1605 0.5507 0.044 Uiso 1 1 calc R
C30 C 0.1200(11) 0.4102(5) 0.2951(3) 0.058(2) Uani 1 1 d .
H30A H 0.0127 0.3937 0.2705 0.087 Uiso 1 1 calc R
H30B H 0.2447 0.4133 0.2727 0.087 Uiso 1 1 calc R
H30C H 0.0852 0.4744 0.3112 0.087 Uiso 1 1 calc R
C31 C 0.2204(10) 0.0611(4) 0.3534(3) 0.0472(17) Uani 1 1 d .
H31A H 0.2147 0.0558 0.3121 0.071 Uiso 1 1 calc R
H31B H 0.1140 0.0245 0.3720 0.071 Uiso 1 1 calc R
H31C H 0.3504 0.0333 0.3668 0.071 Uiso 1 1 calc R
C32 C 0.1435(10) 0.3626(5) 0.5340(3) 0.0453(17) Uani 1 1 d .
H32A H 0.1684 0.3380 0.5731 0.068 Uiso 1 1 calc R
H32B H 0.0080 0.3941 0.5316 0.068 Uiso 1 1 calc R
H32C H 0.2405 0.4109 0.5224 0.068 Uiso 1 1 calc R
C33 C 0.313(2) 0.8982(9) 0.2111(5) 0.137(5) Uani 1 1 d .
H33A H 0.4135 0.8631 0.2355 0.205 Uiso 1 1 calc R
H33B H 0.2288 0.9441 0.2336 0.205 Uiso 1 1 calc R
H33C H 0.3800 0.9352 0.1803 0.205 Uiso 1 1 calc R
C34 C 0.1895(10) 0.8272(5) 0.1872(2) 0.074(2) Uani 1 1 d G
C35 C 0.2497(11) 0.7274(5) 0.1855(3) 0.117(4) Uani 1 1 d G
H35 H 0.3745 0.7032 0.2006 0.140 Uiso 1 1 calc R
C36 C 0.1272(16) 0.6628(4) 0.1617(3) 0.115(4) Uani 1 1 d G
H36 H 0.1683 0.5946 0.1605 0.137 Uiso 1 1 calc R
C37 C -0.0555(15) 0.6981(7) 0.1395(3) 0.149(6) Uani 1 1 d G
H37 H -0.1392 0.6540 0.1232 0.178 Uiso 1 1 calc R
C38 C -0.1157(9) 0.7979(7) 0.1412(3) 0.128(5) Uani 1 1 d G
H38 H -0.2406 0.8220 0.1260 0.154 Uiso 1 1 calc R
C39 C 0.0068(10) 0.8625(4) 0.1650(3) 0.074(2) Uani 1 1 d G
H39 H -0.0344 0.9307 0.1662 0.089 Uiso 1 1 calc R
C40 C 0.816(2) 0.8656(10) 0.3187(5) 0.140(5) Uani 1 1 d .
H40A H 0.7883 0.9055 0.3518 0.210 Uiso 1 1 calc R
H40B H 0.7797 0.9051 0.2841 0.210 Uiso 1 1 calc R
H40C H 0.9584 0.8444 0.3169 0.210 Uiso 1 1 calc R
C41 C 0.7054(14) 0.7838(5) 0.3233(3) 0.110(4) Uani 1 1 d G
C42 C 0.5219(15) 0.7911(7) 0.3520(3) 0.094(3) Uani 1 1 d G
H42 H 0.4782 0.8506 0.3693 0.113 Uiso 1 1 calc R
C43 C 0.4026(11) 0.7112(10) 0.3553(3) 0.160(7) Uani 1 1 d G
H43 H 0.2772 0.7162 0.3749 0.192 Uiso 1 1 calc R
C44 C 0.4666(16) 0.6241(8) 0.3299(4) 0.160(7) Uani 1 1 d G
H44 H 0.3850 0.5695 0.3322 0.192 Uiso 1 1 calc R
C45 C 0.6500(18) 0.6168(5) 0.3012(4) 0.120(4) Uani 1 1 d G
H45 H 0.6938 0.5573 0.2838 0.145 Uiso 1 1 calc R
C46 C 0.7694(12) 0.6967(6) 0.2979(3) 0.100(3) Uani 1 1 d G
H46 H 0.8948 0.6918 0.2782 0.120 Uiso 1 1 calc R

loop_
_atom_site_aniso_label
_atom_site_aniso_U_11
_atom_site_aniso_U_22
_atom_site_aniso_U_33
_atom_site_aniso_U_23
_atom_site_aniso_U_13
_atom_site_aniso_U_12
C1 0.050(4) 0.043(4) 0.026(4) 0.007(4) -0.001(3) 0.000(3)
N1 0.070(4) 0.032(3) 0.033(3) -0.009(3) -0.001(3) -0.002(2)
O1 0.074(3) 0.036(3) 0.038(3) -0.002(2) -0.001(2) -0.005(2)
C2 0.037(3) 0.041(4) 0.029(4) 0.011(3) -0.008(3) 0.002(3)
O2 0.071(3) 0.038(3) 0.041(3) 0.000(2) -0.001(2) -0.004(2)
C3 0.040(4) 0.033(4) 0.046(5) -0.003(3) 0.003(3) 0.004(3)
C4 0.048(4) 0.042(5) 0.042(4) 0.007(4) -0.001(3) -0.002(3)
C5 0.061(4) 0.038(4) 0.062(5) 0.000(4) 0.000(4) 0.000(3)
C6 0.069(4) 0.042(5) 0.035(4) -0.001(3) -0.003(3) -0.005(3)
C7 0.055(4) 0.030(4) 0.032(4) -0.005(3) -0.001(3) -0.001(3)
N2 0.061(4) 0.052(4) 0.032(3) 0.003(3) -0.006(3) -0.004(3)
O3 0.059(3) 0.028(2) 0.038(3) 0.002(2) 0.0012(19) -0.0016(19)
O4 0.073(3) 0.034(3) 0.035(3) -0.001(2) 0.000(2) -0.001(2)
C8 0.031(3) 0.042(4) 0.033(4) 0.003(4) 0.000(3) 0.000(3)
C9 0.027(3) 0.024(3) 0.039(4) 0.003(3) -0.002(2) -0.004(2)
C10 0.034(3) 0.042(4) 0.035(4) 0.005(3) -0.001(3) -0.005(3)
C11 0.034(4) 0.041(4) 0.054(5) 0.013(4) -0.002(3) -0.003(3)
C12 0.049(4) 0.035(4) 0.060(5) 0.000(4) -0.001(3) 0.000(3)
C13 0.059(4) 0.031(4) 0.045(5) -0.005(3) 0.001(3) -0.001(3)
C14 0.036(3) 0.037(4) 0.035(4) 0.002(3) -0.002(3) -0.001(3)
N3 0.051(3) 0.042(4) 0.032(3) 0.001(3) 0.000(2) -0.004(2)
N4 0.052(3) 0.039(4) 0.034(3) 0.005(3) 0.003(2) 0.004(2)
N5 0.058(3) 0.040(3) 0.032(3) 0.009(3) 0.003(2) 0.003(2)
O5 0.082(3) 0.031(3) 0.048(3) -0.001(2) 0.004(2) -0.004(2)
O6 0.075(3) 0.053(3) 0.032(3) 0.004(2) 0.001(2) -0.009(2)
C15 0.045(4) 0.042(5) 0.048(5) 0.006(4) -0.004(3) -0.007(3)
N3' 0.058(3) 0.035(3) 0.037(3) 0.004(3) 0.001(2) -0.006(2)
C17 0.050(4) 0.058(5) 0.021(4) 0.003(4) -0.001(3) -0.001(3)
C18 0.045(4) 0.038(4) 0.036(4) 0.003(3) 0.005(3) -0.001(3)
C19 0.052(4) 0.034(4) 0.027(4) 0.005(3) 0.004(3) 0.000(3)
C20 0.061(4) 0.044(5) 0.035(4) 0.008(4) 0.003(3) 0.005(3)
C21 0.086(5) 0.037(4) 0.046(5) -0.009(4) -0.012(4) -0.005(3)
C22 0.081(5) 0.048(5) 0.035(4) -0.016(4) 0.008(3) 0.002(4)
C23 0.109(6) 0.036(4) 0.047(5) 0.012(4) 0.005(4) -0.009(4)
N6 0.044(3) 0.033(3) 0.025(3) 0.000(3) -0.001(2) -0.002(2)
N7 0.040(3) 0.032(3) 0.029(3) -0.003(2) -0.006(2) 0.000(2)
O7 0.060(3) 0.029(3) 0.047(3) -0.004(2) 0.000(2) 0.0012(19)
N8 0.036(3) 0.032(3) 0.035(3) 0.003(3) -0.005(2) -0.005(2)
O8 0.067(3) 0.045(3) 0.036(3) -0.004(2) 0.001(2) -0.004(2)
C24 0.034(3) 0.036(4) 0.037(4) 0.001(3) -0.002(3) -0.006(3)
N6' 0.048(3) 0.035(3) 0.032(3) 0.008(3) -0.001(2) -0.002(2)
C26 0.045(4) 0.032(4) 0.034(4) -0.009(3) 0.002(3) -0.010(3)
C27 0.024(3) 0.031(4) 0.038(4) 0.001(3) 0.002(2) 0.001(2)
C28 0.032(3) 0.025(4) 0.028(4) -0.008(3) 0.000(2) -0.003(2)
C29 0.034(3) 0.045(5) 0.030(4) 0.007(3) -0.001(3) -0.003(3)
C30 0.083(5) 0.042(4) 0.046(5) 0.011(4) -0.005(4) 0.001(4)
C31 0.072(4) 0.031(4) 0.040(4) -0.012(3) 0.000(3) -0.003(3)
C32 0.060(4) 0.041(4) 0.037(4) -0.014(3) -0.003(3) -0.006(3)
C33 0.184(13) 0.125(11) 0.110(10) 0.014(8) -0.039(9) -0.070(9)
C34 0.107(7) 0.070(6) 0.042(5) -0.004(4) 0.002(4) 0.013(5)
C35 0.191(12) 0.084(9) 0.063(7) 0.025(6) 0.030(7) 0.041(8)
C36 0.231(15) 0.056(7) 0.057(7) -0.023(6) 0.031(8) -0.015(8)
C37 0.213(17) 0.195(18) 0.045(7) 0.011(9) 0.005(8) -0.085(13)
C38 0.223(14) 0.091(9) 0.067(8) 0.011(7) 0.059(8) -0.025(9)
C39 0.112(7) 0.064(6) 0.046(5) -0.015(4) 0.015(5) -0.006(5)
C40 0.228(15) 0.125(11) 0.076(8) -0.016(7) -0.035(8) -0.056(10)
C41 0.195(13) 0.069(8) 0.065(7) 0.009(6) -0.023(8) -0.013(8)
C42 0.132(9) 0.105(9) 0.039(6) 0.017(6) -0.002(5) 0.026(7)
C43 0.26(2) 0.150(14) 0.066(9) 0.007(10) -0.079(10) 0.030(15)
C44 0.212(19) 0.175(18) 0.097(11) 0.046(11) -0.086(12) -0.049(13)
C45 0.162(12) 0.098(10) 0.101(10) 0.006(7) -0.026(9) -0.003(9)
C46 0.178(11) 0.068(7) 0.054(6) -0.025(5) -0.006(6) 0.018(7)

loop_
_atom_type_symbol
_atom_type_description
_atom_type_scat_dispersion_real
_atom_type_scat_dispersion_imag
_atom_type_scat_source
C C 0.0033 0.0016 'International Tables Vol C Tables 4.2.6.8 and 6.1.1.4'
H H 0.0000 0.0000 'International Tables Vol C Tables 4.2.6.8 and 6.1.1.4'
O O 0.0106 0.0060 'International Tables Vol C Tables 4.2.6.8 and 6.1.1.4'
N N 0.0061 0.0033 'International Tables Vol C Tables 4.2.6.8 and 6.1.1.4'

loop_
_geom_angle_atom_site_label_1
_geom_angle_atom_site_label_2
_geom_angle_atom_site_label_3
_geom_angle
O1 C1 O2 122.0(6)
O1 C1 C2 124.3(6)
O2 C1 C2 113.8(6)
C3 N1 H1A 120.0
C3 N1 H1B 120.0
H1A N1 H1B 120.0
C3 C2 C7 119.3(6)
C3 C2 C1 120.8(6)
C7 C2 C1 119.8(6)
C1 O2 H2X 109.5
N1 C3 C2 124.0(6)
N1 C3 C4 117.4(6)
C2 C3 C4 118.6(6)
C5 C4 C3 120.6(6)
C5 C4 H4 119.7
C3 C4 H4 119.7
C4 C5 C6 119.9(7)
C4 C5 H5 120.0
C6 C5 H5 120.0
C7 C6 C5 120.0(7)
C7 C6 H6 120.0
C5 C6 H6 120.0
C6 C7 C2 121.5(6)
C6 C7 H7 119.3
C2 C7 H7 119.3
C10 N2 H2A 120.0
C10 N2 H2B 120.0
H2A N2 H2B 120.0
C8 O3 H3X 109.5
O4 C8 O3 121.9(6)
O4 C8 C9 123.0(6)
O3 C8 C9 115.1(6)
C14 C9 C10 119.2(5)
C14 C9 C8 119.5(5)
C10 C9 C8 121.2(6)
N2 C10 C9 123.8(6)
N2 C10 C11 119.3(6)
C9 C10 C11 116.9(6)
C12 C11 C10 122.2(6)
C12 C11 H11 118.9
C10 C11 H11 118.9
C11 C12 C13 120.9(6)
C11 C12 H12 119.6
C13 C12 H12 119.6
C14 C13 C12 118.5(6)
C14 C13 H13 120.8
C12 C13 H13 120.8
C13 C14 C9 122.3(6)
C13 C14 H14 118.8
C9 C14 H14 118.8
C17 N3 C18 118.0(6)
C17 N3 C21 122.5(5)
C18 N3 C21 119.6(5)
C20 N4 C19 106.1(5)
C20 N4 C22 126.4(6)
C19 N4 C22 127.5(6)
C20 N5 C18 103.3(5)
O5 C15 N3' 121.1(6)
O5 C15 C19 127.2(6)
N3' C15 C19 111.7(6)
C17 N3' C15 126.7(6)
C17 N3' C23 114.7(5)
C15 N3' C23 118.6(6)
O6 C17 N3 120.6(6)
O6 C17 N3' 121.3(6)
N3 C17 N3' 118.1(6)
N5 C18 C19 112.0(6)
N5 C18 N3 125.3(6)
C19 C18 N3 122.7(6)
C18 C19 N4 105.4(5)
C18 C19 C15 122.7(6)
N4 C19 C15 131.8(6)
N4 C20 N5 113.2(6)
N4 C20 H20 123.4
N5 C20 H20 123.4
N3 C21 H21A 109.5
N3 C21 H21B 109.5
H21A C21 H21B 109.5
N3 C21 H21C 109.5
H21A C21 H21C 109.5
H21B C21 H21C 109.5
N4 C22 H22A 109.5
N4 C22 H22B 109.5
H22A C22 H22B 109.5
N4 C22 H22C 109.5
H22A C22 H22C 109.5
H22B C22 H22C 109.5
N3' C23 H23A 109.5
N3' C23 H23B 109.5
H23A C23 H23B 109.5
N3' C23 H23C 109.5
H23A C23 H23C 109.5
H23B C23 H23C 109.5
C26 N6 C27 118.6(5)
C26 N6 C31 121.1(5)
C27 N6 C31 120.2(5)
C29 N7 C28 106.0(5)
C29 N7 C32 126.5(5)
C28 N7 C32 127.4(5)
C29 N8 C27 103.2(5)
O7 C24 N6' 122.0(5)
O7 C24 C28 126.5(6)
N6' C24 C28 111.5(5)
C26 N6' C24 126.4(5)
C26 N6' C30 116.6(5)
C24 N6' C30 117.0(5)
O8 C26 N6 121.7(6)
O8 C26 N6' 119.9(6)
N6 C26 N6' 118.3(5)
N8 C27 C28 111.9(5)
N8 C27 N6 125.2(5)
C28 C27 N6 122.8(5)
C27 C28 N7 105.4(5)
C27 C28 C24 122.2(5)
N7 C28 C24 132.4(5)
N8 C29 N7 113.4(5)
N8 C29 H29 123.3
N7 C29 H29 123.3
N6' C30 H30A 109.5
N6' C30 H30B 109.5
H30A C30 H30B 109.5
N6' C30 H30C 109.5
H30A C30 H30C 109.5
H30B C30 H30C 109.5
N6 C31 H31A 109.5
N6 C31 H31B 109.5
H31A C31 H31B 109.5
N6 C31 H31C 109.5
H31A C31 H31C 109.5
H31B C31 H31C 109.5
N7 C32 H32A 109.5
N7 C32 H32B 109.5
H32A C32 H32B 109.5
N7 C32 H32C 109.5
H32A C32 H32C 109.5
H32B C32 H32C 109.5
C34 C33 H33A 109.5
C34 C33 H33B 109.5
H33A C33 H33B 109.5
C34 C33 H33C 109.5
H33A C33 H33C 109.5
H33B C33 H33C 109.5
C35 C34 C39 120.0
C35 C34 C33 122.2(8)
C39 C34 C33 117.8(8)
C34 C35 C36 120.0
C34 C35 H35 120.0
C36 C35 H35 120.0
C37 C36 C35 120.0
C37 C36 H36 120.0
C35 C36 H36 120.0
C36 C37 C38 120.0
C36 C37 H37 120.0
C38 C37 H37 120.0
C37 C38 C39 120.0
C37 C38 H38 120.0
C39 C38 H38 120.0
C38 C39 C34 120.0
C38 C39 H39 120.0
C34 C39 H39 120.0
C41 C40 H40A 109.5
C41 C40 H40B 109.5
H40A C40 H40B 109.5
C41 C40 H40C 109.5
H40A C40 H40C 109.5
H40B C40 H40C 109.5
C40 C41 C42 118.5(9)
C40 C41 C46 121.4(9)
C42 C41 C46 120.0
C43 C42 C41 120.0
C43 C42 H42 120.0
C41 C42 H42 120.0
C42 C43 C44 120.0
C42 C43 H43 120.0
C44 C43 H43 120.0
C45 C44 C43 120.0
C45 C44 H44 120.0
C43 C44 H44 120.0
C46 C45 C44 120.0
C46 C45 H45 120.0
C44 C45 H45 120.0
C45 C46 C41 120.0
C45 C46 H46 120.0
C41 C46 H46 120.0

loop_
_geom_bond_atom_site_label_1
_geom_bond_atom_site_label_2
_geom_bond_distance
C1 O1 1.227(7)
C1 O2 1.320(7)
C1 C2 1.477(9)
N1 C3 1.373(8)
N1 H1A 0.8800
N1 H1B 0.8800
C2 C3 1.390(9)
C2 C7 1.403(8)
O2 H2X 0.8400
C3 C4 1.416(9)
C4 C5 1.371(9)
C4 H4 0.9500
C5 C6 1.397(10)
C5 H5 0.9500
C6 C7 1.349(9)
C6 H6 0.9500
C7 H7 0.9500
N2 C10 1.340(8)
N2 H2A 0.8800
N2 H2B 0.8800
O3 C8 1.314(7)
O3 H3X 0.8400
O4 C8 1.244(7)
C8 C9 1.471(8)
C9 C14 1.411(8)
C9 C10 1.414(9)
C10 C11 1.428(9)
C11 C12 1.353(9)
C11 H11 0.9500
C12 C13 1.405(9)
C12 H12 0.9500
C13 C14 1.365(9)
C13 H13 0.9500
C14 H14 0.9500
N3 C17 1.361(8)
N3 C18 1.398(8)
N3 C21 1.439(8)
N4 C20 1.333(8)
N4 C19 1.380(8)
N4 C22 1.456(8)
N5 C20 1.337(8)
N5 C18 1.352(8)
O5 C15 1.237(8)
O6 C17 1.221(7)
C15 N3' 1.400(9)
C15 C19 1.418(9)
N3' C17 1.396(8)
N3' C23 1.475(8)
C18 C19 1.354(9)
C20 H20 0.9500
C21 H21A 0.9800
C21 H21B 0.9800
C21 H21C 0.9800
C22 H22A 0.9800
C22 H22B 0.9800
C22 H22C 0.9800
C23 H23A 0.9800
C23 H23B 0.9800
C23 H23C 0.9800
N6 C26 1.358(8)
N6 C27 1.377(8)
N6 C31 1.448(8)
N7 C29 1.338(8)
N7 C28 1.378(7)
N7 C32 1.454(7)
O7 C24 1.235(7)
N8 C29 1.333(8)
N8 C27 1.355(7)
O8 C26 1.235(7)
C24 N6' 1.408(8)
C24 C28 1.429(9)
N6' C26 1.389(8)
N6' C30 1.468(8)
C27 C28 1.360(8)
C29 H29 0.9500
C30 H30A 0.9800
C30 H30B 0.9800
C30 H30C 0.9800
C31 H31A 0.9800
C31 H31B 0.9800
C31 H31C 0.9800
C32 H32A 0.9800
C32 H32B 0.9800
C32 H32C 0.9800
C33 C34 1.458(11)
C33 H33A 0.9800
C33 H33B 0.9800
C33 H33C 0.9800
C34 C35 1.3900
C34 C39 1.3900
C35 C36 1.3900
C35 H35 0.9500
C36 C37 1.3900
C36 H36 0.9500
C37 C38 1.3900
C37 H37 0.9500
C38 C39 1.3900
C38 H38 0.9500
C39 H39 0.9500
C40 C41 1.375(13)
C40 H40A 0.9800
C40 H40B 0.9800
C40 H40C 0.9800
C41 C42 1.3900
C41 C46 1.3900
C42 C43 1.3900
C42 H42 0.9500
C43 C44 1.3900
C43 H43 0.9500
C44 C45 1.3900
C44 H44 0.9500
C45 C46 1.3900
C45 H45 0.9500
C46 H46 0.9500
